data_4067361
loop_
_publ_author_name
'Leung, Wing-Por'
'Wan, Chi-Ling'
'Kan, Kwok-Wai'
'Mak, Thomas C. W.'

_publ_section_title
;
 Synthesis, Structure, and Reactivity of Group 14 Bis(thiophosphinoyl)
 Metal Complexes
;
_journal_issue 4
_journal_name_full Organometallics
_journal_page_first 814
_journal_paper_doi 10.1021/om9008923
_journal_volume 29
_journal_year 2010
_chemical_formula_sum 'C25 H20 P2 Pb S2 Se'
_chemical_formula_weight 732.62
_chemical_name_systematic
;

 ?

;
_space_group_IT_number 14
_symmetry_cell_setting monoclinic
_symmetry_space_group_name_Hall '-P 2yn'
_symmetry_space_group_name_H-M 'P 1 21/n 1'
_atom_sites_solution_hydrogens geom
_atom_sites_solution_primary direct
_atom_sites_solution_secondary difmap
_audit_creation_method SHELXL-97
_cell_angle_alpha 90.00
_cell_angle_beta 107.877(3)
_cell_angle_gamma 90.00
_cell_formula_units_Z 4
_cell_length_a 13.3170(19)
_cell_length_b 10.7311(15)
_cell_length_c 18.023(3)
_cell_measurement_reflns_used 1014
_cell_measurement_temperature 293(2)
_cell_measurement_theta_max 27.65
_cell_measurement_theta_min 2.24
_cell_volume 2451.2(6)
_computing_cell_refinement 'Bruker SMART'
_computing_data_collection 'Bruker SMART'
_computing_data_reduction 'Bruker SAINT'
_computing_molecular_graphics 'Bruker SHELXTL'
_computing_publication_material 'Bruker SHELXTL'
_computing_structure_refinement 'SHELXL-97 (Sheldrick, 1997)'
_computing_structure_solution 'SHELXS-97 (Sheldrick, 1990)'
_diffrn_ambient_temperature 293(2)
_diffrn_measured_fraction_theta_full 0.998
_diffrn_measured_fraction_theta_max 0.998
_diffrn_measurement_device_type 'CCD area detector'
_diffrn_measurement_method 'phi and omega scans'
_diffrn_radiation_monochromator graphite
_diffrn_radiation_source 'fine-focus sealed tube'
_diffrn_radiation_type MoK\a
_diffrn_radiation_wavelength 0.71073
_diffrn_reflns_av_R_equivalents 0.1262
_diffrn_reflns_av_sigmaI/netI 0.1521
_diffrn_reflns_limit_h_max 14
_diffrn_reflns_limit_h_min -15
_diffrn_reflns_limit_k_max 12
_diffrn_reflns_limit_k_min -12
_diffrn_reflns_limit_l_max 21
_diffrn_reflns_limit_l_min -18
_diffrn_reflns_number 13056
_diffrn_reflns_theta_full 25.00
_diffrn_reflns_theta_max 25.00
_diffrn_reflns_theta_min 1.68
_exptl_absorpt_coefficient_mu 8.680
_exptl_absorpt_correction_T_max 1.00000
_exptl_absorpt_correction_T_min 0.457535
_exptl_absorpt_correction_type SADABS
_exptl_absorpt_process_details SADABS
_exptl_crystal_colour orange
_exptl_crystal_density_diffrn 1.985
_exptl_crystal_density_meas 0
_exptl_crystal_density_method 'not measured'
_exptl_crystal_description block
_exptl_crystal_F_000 1392
_exptl_crystal_size_max 0.20
_exptl_crystal_size_mid 0.20
_exptl_crystal_size_min 0.10
_refine_diff_density_max 1.292
_refine_diff_density_min -1.018
_refine_diff_density_rms 0.211
_refine_ls_extinction_method none
_refine_ls_goodness_of_fit_ref 0.992
_refine_ls_hydrogen_treatment riding
_refine_ls_matrix_type full
_refine_ls_number_parameters 280
_refine_ls_number_reflns 4312
_refine_ls_number_restraints 6
_refine_ls_restrained_S_all 0.993
_refine_ls_R_factor_all 0.1539
_refine_ls_R_factor_gt 0.0559
_refine_ls_shift/su_max 0.001
_refine_ls_shift/su_mean 0.000
_refine_ls_structure_factor_coef Fsqd
_refine_ls_weighting_details 'calc w=1/[\s^2^(Fo^2^)+(0.0619P)^2^+0.0000P] where P=(Fo^2^+2Fc^2^)/3'
_refine_ls_weighting_scheme calc
_refine_ls_wR_factor_gt 0.1153
_refine_ls_wR_factor_ref 0.1635
_reflns_number_gt 2127
_reflns_number_total 4312
_reflns_threshold_expression >2sigma(I)
_cod_data_source_file om9008923_si_005.cif
_cod_data_source_block 8
_cod_depositor_comments
;
The following automatic conversions were performed:

'_symmetry_cell_setting' value 'Monoclinic' changed to 'monoclinic'
according to /home/saulius/struct/CIF-dictionaries/cif_core.dic
dictionary named 'cif_core.dic' version 2.4.1 from 2010-06-29.

Automatic conversion script
Id: cif_fix_values 1715 2011-07-08 13:25:40Z adriana 
;
_cod_original_cell_volume 2451.3(6)
_cod_original_sg_symbol_H-M P2(1)/n
_cod_database_code 4067361

loop_
_symmetry_equiv_pos_as_xyz
'x, y, z'
'-x+1/2, y+1/2, -z+1/2'
'-x, -y, -z'
'x-1/2, -y-1/2, z-1/2'

loop_
_atom_site_label
_atom_site_type_symbol
_atom_site_fract_x
_atom_site_fract_y
_atom_site_fract_z
_atom_site_U_iso_or_equiv
_atom_site_adp_type
_atom_site_occupancy
_atom_site_symmetry_multiplicity
_atom_site_calc_flag
_atom_site_refinement_flags
Pb1 Pb 0.55388(6) 0.84862(6) 0.56174(4) 0.0530(3) Uani 1 1 d .
P1 P 0.7017(3) 0.6832(3) 0.4518(2) 0.0305(10) Uani 1 1 d .
P2 P 0.4961(3) 0.8014(4) 0.3524(2) 0.0312(9) Uani 1 1 d .
S1 S 0.6694(4) 0.6340(4) 0.5502(3) 0.0493(12) Uani 1 1 d .
S2 S 0.4002(3) 0.8015(4) 0.4229(2) 0.0468(11) Uani 1 1 d .
Se1 Se 0.65488(13) 0.95395(15) 0.46666(10) 0.0457(5) Uani 1 1 d .
C1 C 0.6310(10) 0.8100(11) 0.4006(8) 0.027(3) Uani 1 1 d .
C2 C 0.6920(10) 0.5481(14) 0.3898(9) 0.037(4) Uani 1 1 d .
C3 C 0.6968(13) 0.5642(17) 0.3151(11) 0.057(5) Uani 1 1 d .
H3A H 0.7064 0.6437 0.2979 0.068 Uiso 1 1 calc R
C4 C 0.6874(14) 0.464(2) 0.2653(13) 0.075(6) Uani 1 1 d .
H4A H 0.6877 0.4752 0.2142 0.090 Uiso 1 1 calc R
C5 C 0.6772(14) 0.344(2) 0.2947(16) 0.083(9) Uani 1 1 d .
H5A H 0.6704 0.2748 0.2625 0.100 Uiso 1 1 calc R
C6 C 0.6775(15) 0.3296(18) 0.3671(16) 0.080(8) Uani 1 1 d .
H6A H 0.6743 0.2492 0.3854 0.095 Uiso 1 1 calc R
C7 C 0.6820(12) 0.4255(14) 0.4159(12) 0.057(5) Uani 1 1 d .
H7A H 0.6787 0.4117 0.4660 0.068 Uiso 1 1 calc R
C8 C 0.8398(11) 0.7233(13) 0.4751(8) 0.034(4) Uani 1 1 d .
C9 C 0.9179(13) 0.6545(14) 0.5307(10) 0.049(4) Uani 1 1 d .
H9A H 0.8972 0.5913 0.5582 0.059 Uiso 1 1 calc R
C10 C 1.0236(13) 0.6785(18) 0.5454(11) 0.061(5) Uani 1 1 d .
H10A H 1.0737 0.6293 0.5805 0.073 Uiso 1 1 calc R
C11 C 1.0543(13) 0.7744(19) 0.5083(12) 0.066(6) Uani 1 1 d .
H11A H 1.1257 0.7915 0.5183 0.079 Uiso 1 1 calc R
C12 C 0.9803(14) 0.8461(17) 0.4562(11) 0.060(5) Uani 1 1 d .
H12A H 1.0016 0.9145 0.4332 0.072 Uiso 1 1 calc R
C13 C 0.8745(13) 0.8175(15) 0.4377(10) 0.050(5) Uani 1 1 d .
H13A H 0.8258 0.8628 0.3990 0.060 Uiso 1 1 calc R
C14 C 0.4555(11) 0.6671(12) 0.2902(8) 0.029(3) Uani 1 1 d .
C15 C 0.4428(11) 0.5549(13) 0.3200(8) 0.034(4) Uani 1 1 d .
H15A H 0.4561 0.5473 0.3735 0.041 Uiso 1 1 calc R
C16 C 0.4099(11) 0.4485(15) 0.2723(9) 0.041(4) Uani 1 1 d .
H16A H 0.4043 0.3709 0.2937 0.049 Uiso 1 1 calc R
C17 C 0.3865(11) 0.4646(14) 0.1928(9) 0.039(4) Uani 1 1 d U
H17A H 0.3643 0.3966 0.1599 0.047 Uiso 1 1 calc R
C18 C 0.3952(12) 0.5770(14) 0.1622(10) 0.046(4) Uani 1 1 d .
H18A H 0.3757 0.5854 0.1083 0.056 Uiso 1 1 calc R
C19 C 0.4330(11) 0.6827(12) 0.2092(8) 0.034(4) Uani 1 1 d .
H19A H 0.4425 0.7588 0.1876 0.040 Uiso 1 1 calc R
C20 C 0.4646(11) 0.9341(12) 0.2864(9) 0.031(4) Uani 1 1 d .
C21 C 0.3619(12) 0.9836(16) 0.2621(11) 0.055(5) Uani 1 1 d .
H21A H 0.3096 0.9527 0.2814 0.066 Uiso 1 1 calc R
C22 C 0.3413(14) 1.0795(16) 0.2086(11) 0.058(5) Uani 1 1 d .
H22A H 0.2756 1.1179 0.1950 0.069 Uiso 1 1 calc R
C23 C 0.4141(16) 1.1198(15) 0.1752(11) 0.059(5) Uani 1 1 d .
H23A H 0.3966 1.1803 0.1364 0.071 Uiso 1 1 calc R
C24 C 0.5139(15) 1.0697(16) 0.1996(11) 0.060(5) Uani 1 1 d .
H24A H 0.5657 1.0991 0.1794 0.072 Uiso 1 1 calc R
C25 C 0.5363(11) 0.9771(13) 0.2536(9) 0.035(4) Uani 1 1 d .
H25A H 0.6034 0.9421 0.2684 0.042 Uiso 1 1 calc R

loop_
_atom_site_aniso_label
_atom_site_aniso_U_11
_atom_site_aniso_U_22
_atom_site_aniso_U_33
_atom_site_aniso_U_23
_atom_site_aniso_U_13
_atom_site_aniso_U_12
Pb1 0.0730(5) 0.0596(5) 0.0254(4) -0.0018(3) 0.0135(3) 0.0229(4)
P1 0.036(2) 0.029(2) 0.027(2) -0.0005(16) 0.0094(19) 0.0054(17)
P2 0.036(2) 0.034(2) 0.023(2) -0.0036(17) 0.0082(18) 0.0007(17)
S1 0.065(3) 0.047(3) 0.044(3) 0.013(2) 0.029(2) 0.016(2)
S2 0.043(2) 0.065(3) 0.036(3) -0.011(2) 0.018(2) 0.004(2)
Se1 0.0495(10) 0.0365(9) 0.0410(11) -0.0064(8) -0.0010(9) 0.0046(8)
C1 0.029(8) 0.016(7) 0.031(9) 0.002(6) 0.002(7) -0.008(6)
C2 0.015(8) 0.051(10) 0.043(10) -0.019(8) 0.006(7) 0.012(7)
C3 0.051(11) 0.067(13) 0.057(13) -0.040(10) 0.024(10) -0.009(9)
C4 0.062(14) 0.097(17) 0.078(16) -0.036(14) 0.039(12) 0.002(12)
C5 0.032(11) 0.075(17) 0.13(2) -0.071(18) 0.011(14) 0.001(11)
C6 0.058(13) 0.043(13) 0.12(2) -0.036(14) -0.002(15) 0.012(10)
C7 0.050(11) 0.027(10) 0.084(15) -0.005(10) 0.007(10) 0.014(8)
C8 0.049(10) 0.028(8) 0.023(9) -0.002(7) 0.008(8) 0.006(7)
C9 0.054(11) 0.034(9) 0.050(11) 0.006(9) 0.001(9) 0.011(9)
C10 0.035(11) 0.084(15) 0.053(13) 0.016(11) -0.003(9) 0.005(10)
C11 0.026(10) 0.089(15) 0.077(15) 0.009(13) 0.008(10) 0.006(10)
C12 0.055(12) 0.068(13) 0.062(13) 0.005(11) 0.024(10) 0.015(11)
C13 0.042(11) 0.065(12) 0.041(11) 0.025(9) 0.011(9) 0.007(9)
C14 0.040(9) 0.022(8) 0.028(8) -0.009(7) 0.017(7) 0.004(7)
C15 0.041(9) 0.045(10) 0.016(8) 0.016(7) 0.009(7) 0.007(8)
C16 0.045(10) 0.040(10) 0.039(10) -0.011(8) 0.014(8) -0.015(8)
C17 0.043(7) 0.035(7) 0.038(7) -0.028(6) 0.010(6) -0.014(6)
C18 0.056(11) 0.043(11) 0.034(10) -0.011(8) 0.005(9) 0.003(8)
C19 0.050(10) 0.020(8) 0.025(9) -0.005(6) 0.003(7) 0.006(7)
C20 0.030(9) 0.029(9) 0.035(9) -0.007(7) 0.012(8) 0.004(7)
C21 0.030(10) 0.063(12) 0.070(14) -0.008(11) 0.011(9) -0.002(9)
C22 0.046(11) 0.043(11) 0.069(14) 0.005(10) -0.003(11) 0.014(9)
C23 0.068(14) 0.038(11) 0.059(13) 0.008(9) 0.000(11) -0.005(10)
C24 0.064(13) 0.052(12) 0.059(14) 0.010(10) 0.011(11) -0.001(10)
C25 0.032(9) 0.029(9) 0.043(10) 0.010(7) 0.011(8) 0.011(7)

loop_
_atom_type_symbol
_atom_type_description
_atom_type_scat_dispersion_real
_atom_type_scat_dispersion_imag
_atom_type_scat_source
C C 0.0033 0.0016 'International Tables Vol C Tables 4.2.6.8 and 6.1.1.4'
H H 0.0000 0.0000 'International Tables Vol C Tables 4.2.6.8 and 6.1.1.4'
P P 0.1023 0.0942 'International Tables Vol C Tables 4.2.6.8 and 6.1.1.4'
S S 0.1246 0.1234 'International Tables Vol C Tables 4.2.6.8 and 6.1.1.4'
Pb Pb -3.3944 10.1111 'International Tables Vol C Tables 4.2.6.8 and 6.1.1.4'
Se Se -0.0929 2.2259 'International Tables Vol C Tables 4.2.6.8 and 6.1.1.4'

loop_
_geom_angle_atom_site_label_1
_geom_angle_atom_site_label_2
_geom_angle_atom_site_label_3
_geom_angle
Se1 Pb1 S2 82.97(10)
Se1 Pb1 S1 84.64(9)
S2 Pb1 S1 93.07(13)
C1 P1 C8 106.3(6)
C1 P1 C2 111.8(7)
C8 P1 C2 102.0(6)
C1 P1 S1 116.3(5)
C8 P1 S1 109.5(5)
C2 P1 S1 109.8(6)
C1 P2 C14 114.8(7)
C1 P2 C20 106.2(7)
C14 P2 C20 104.7(7)
C1 P2 S2 115.7(5)
C14 P2 S2 105.1(5)
C20 P2 S2 109.9(5)
P1 S1 Pb1 96.85(18)
P2 S2 Pb1 97.57(19)
C1 Se1 Pb1 92.1(4)
P2 C1 P1 121.8(7)
P2 C1 Se1 107.5(7)
P1 C1 Se1 109.8(7)
C3 C2 C7 118.6(15)
C3 C2 P1 119.2(13)
C7 C2 P1 122.3(13)
C2 C3 C4 121.0(19)
C3 C4 C5 118(2)
C6 C5 C4 121(2)
C5 C6 C7 123(2)
C6 C7 C2 119(2)
C13 C8 C9 116.7(15)
C13 C8 P1 122.2(12)
C9 C8 P1 121.0(12)
C10 C9 C8 121.8(16)
C11 C10 C9 119.5(17)
C10 C11 C12 120.1(17)
C11 C12 C13 120.5(18)
C8 C13 C12 121.2(16)
C15 C14 C19 120.4(12)
C15 C14 P2 121.0(11)
C19 C14 P2 118.6(10)
C14 C15 C16 122.1(14)
C17 C16 C15 117.3(14)
C18 C17 C16 121.1(14)
C17 C18 C19 122.3(15)
C14 C19 C18 116.7(13)
C25 C20 C21 119.0(15)
C25 C20 P2 120.1(11)
C21 C20 P2 120.5(13)
C22 C21 C20 117.8(17)
C23 C22 C21 122.1(17)
C22 C23 C24 118.9(18)
C25 C24 C23 119.6(18)
C20 C25 C24 122.3(15)

loop_
_geom_bond_atom_site_label_1
_geom_bond_atom_site_label_2
_geom_bond_distance
Pb1 Se1 2.727(2)
Pb1 S2 2.750(4)
Pb1 S1 2.813(4)
P1 C1 1.749(13)
P1 C8 1.809(15)
P1 C2 1.811(15)
P1 S1 2.019(6)
P2 C1 1.741(14)
P2 C14 1.804(13)
P2 C20 1.821(15)
P2 S2 2.060(6)
Se1 C1 1.917(13)
C2 C3 1.38(2)
C2 C7 1.42(2)
C3 C4 1.38(2)
C4 C5 1.42(3)
C5 C6 1.31(3)
C6 C7 1.34(2)
C8 C13 1.37(2)
C8 C9 1.41(2)
C9 C10 1.37(2)
C10 C11 1.36(2)
C11 C12 1.37(2)
C12 C13 1.38(2)
C14 C15 1.350(18)
C14 C19 1.407(19)
C15 C16 1.415(19)
C16 C17 1.38(2)
C17 C18 1.35(2)
C18 C19 1.411(18)
C20 C25 1.350(19)
C20 C21 1.41(2)
C21 C22 1.38(2)
C22 C23 1.36(2)
C23 C24 1.37(2)
C24 C25 1.36(2)
